data_1506921
loop_
_publ_author_name
'Kelly, T. Ross'
'Cai, Xiaolu'
'Tu, Bin'
'Elliott, Eric L.'
'Grossmann, Gilles'
'Laurent, Pierre'

_publ_section_title
;
 Asymmetric synthesis of the AB ring system of lactonamycin.
;
_journal_issue 26
_journal_name_full 'Organic letters'
_journal_page_first 4953
_journal_page_last 4956
_journal_paper_doi 10.1021/ol047922h
_journal_volume 6
_journal_year 2004
_chemical_formula_sum 'C8 H10 O8'
_chemical_formula_weight 234.16
_chemical_name_systematic
; 
 ? 
;
_space_group_IT_number 4
_symmetry_cell_setting monoclinic
_symmetry_space_group_name_Hall 'P 2yb'
_symmetry_space_group_name_H-M 'P 1 21 1'
_atom_sites_solution_hydrogens geom
_atom_sites_solution_primary direct
_atom_sites_solution_secondary difmap
_audit_creation_method SHELXL-97
_cell_angle_alpha 90.00
_cell_angle_beta 91.6240(10)
_cell_angle_gamma 90.00
_cell_formula_units_Z 4
_cell_length_a 8.0511(5)
_cell_length_b 14.5143(10)
_cell_length_c 8.4402(6)
_cell_measurement_reflns_used 4536
_cell_measurement_temperature 193(2)
_cell_measurement_theta_max 28.32
_cell_measurement_theta_min 2.41
_cell_volume 985.89(12)
_computing_cell_refinement 'Bruker SMART'
_computing_data_collection 'Bruker SMART'
_computing_data_reduction 'Bruker SAINT'
_computing_molecular_graphics 'Bruker SHELXTL'
_computing_publication_material 'Bruker SHELXTL'
_computing_structure_refinement 'SHELXL-97 (Sheldrick, 1997)'
_computing_structure_solution 'SHELXS-97 (Sheldrick, 1990)'
_diffrn_ambient_temperature 193(2)
_diffrn_measured_fraction_theta_full 0.995
_diffrn_measured_fraction_theta_max 0.995
_diffrn_measurement_device_type 'CCD area detector'
_diffrn_measurement_method 'phi and omega scans'
_diffrn_radiation_monochromator graphite
_diffrn_radiation_source 'fine-focus sealed tube'
_diffrn_radiation_type MoK\a
_diffrn_radiation_wavelength 0.71073
_diffrn_reflns_av_R_equivalents 0.0251
_diffrn_reflns_av_sigmaI/netI 0.0314
_diffrn_reflns_limit_h_max 10
_diffrn_reflns_limit_h_min -8
_diffrn_reflns_limit_k_max 19
_diffrn_reflns_limit_k_min -17
_diffrn_reflns_limit_l_max 9
_diffrn_reflns_limit_l_min -11
_diffrn_reflns_number 7385
_diffrn_reflns_theta_full 28.32
_diffrn_reflns_theta_max 28.32
_diffrn_reflns_theta_min 2.53
_exptl_absorpt_coefficient_mu 0.145
_exptl_absorpt_correction_type none
_exptl_crystal_colour colorless
_exptl_crystal_density_diffrn 1.578
_exptl_crystal_density_meas 0
_exptl_crystal_density_method 'not measured'
_exptl_crystal_F_000 488
_exptl_crystal_size_max 0.20
_exptl_crystal_size_mid 0.25
_exptl_crystal_size_min 0.3
_refine_diff_density_max 0.335
_refine_diff_density_min -0.213
_refine_diff_density_rms 0.064
_refine_ls_abs_structure_details 'Flack H D (1983), Acta Cryst. A39, 876-881'
_refine_ls_abs_structure_Flack 0.0(6)
_refine_ls_extinction_method none
_refine_ls_goodness_of_fit_ref 1.014
_refine_ls_hydrogen_treatment mixed
_refine_ls_matrix_type full
_refine_ls_number_parameters 297
_refine_ls_number_reflns 4618
_refine_ls_number_restraints 1
_refine_ls_restrained_S_all 1.014
_refine_ls_R_factor_all 0.0358
_refine_ls_R_factor_gt 0.0340
_refine_ls_shift/su_max 0.007
_refine_ls_shift/su_mean 0.000
_refine_ls_structure_factor_coef Fsqd
_refine_ls_weighting_details 'calc w=1/[\s^2^(Fo^2^)+(0.0563P)^2^+0.0000P] where P=(Fo^2^+2Fc^2^)/3'
_refine_ls_weighting_scheme calc
_refine_ls_wR_factor_gt 0.0838
_refine_ls_wR_factor_ref 0.0850
_reflns_number_gt 4346
_reflns_number_total 4618
_reflns_threshold_expression >2sigma(I)
_cod_data_source_file ol047922hsi20041008_035904.cif
_cod_data_source_block 39
_cod_depositor_comments
;
The following automatic conversions were performed:

'_symmetry_cell_setting' value 'Monoclinic' changed to 'monoclinic'
according to /home/saulius/struct/CIF-dictionaries/cif_core.dic
dictionary named 'cif_core.dic' version 2.4.1 from 2010-06-29.

Automatic conversion script
Id: cif_fix_values 1715 2011-07-08 13:25:40Z adriana 
;
_cod_original_sg_symbol_H-M P2(1)
_cod_database_code 1506921

loop_
_symmetry_equiv_pos_as_xyz
'x, y, z'
'-x, y+1/2, -z'

loop_
_atom_site_label
_atom_site_type_symbol
_atom_site_fract_x
_atom_site_fract_y
_atom_site_fract_z
_atom_site_U_iso_or_equiv
_atom_site_adp_type
_atom_site_occupancy
_atom_site_symmetry_multiplicity
_atom_site_calc_flag
_atom_site_refinement_flags
O14 O 0.84147(13) 0.21770(7) 1.02938(13) 0.0266(2) Uani 1 1 d .
H14 H 0.8370 0.2557 0.9543 0.040 Uiso 1 1 calc R
O11 O 1.02862(14) 0.09661(8) 0.75216(13) 0.0287(2) Uani 1 1 d .
H11 H 0.9632 0.1314 0.7011 0.043 Uiso 1 1 calc R
O13 O 0.73452(15) 0.01824(9) 1.02564(15) 0.0351(3) Uani 1 1 d .
O15 O 1.11158(16) 0.29636(8) 0.90392(16) 0.0393(3) Uani 1 1 d .
O10 O 1.07893(14) 0.03193(7) 1.15314(13) 0.0287(2) Uani 1 1 d .
O16 O 1.27413(15) 0.18586(9) 1.00955(19) 0.0444(3) Uani 1 1 d .
O9 O 1.00736(15) 0.14855(9) 1.30442(14) 0.0337(3) Uani 1 1 d .
C11 C 0.96661(18) 0.08026(10) 0.90250(17) 0.0228(3) Uani 1 1 d .
C10 C 0.98393(18) 0.16384(10) 1.01791(17) 0.0225(3) Uani 1 1 d .
C9 C 1.02233(18) 0.11656(10) 1.17581(18) 0.0246(3) Uani 1 1 d .
O12 O 0.69450(16) 0.07197(10) 0.77858(15) 0.0414(3) Uani 1 1 d .
C12 C 1.0723(2) 0.00673(11) 0.98663(18) 0.0263(3) Uani 1 1 d .
H12A H 1.0212 -0.0549 0.9722 0.032 Uiso 1 1 calc R
H12B H 1.1854 0.0054 0.9437 0.032 Uiso 1 1 calc R
C13 C 0.78158(19) 0.05567(11) 0.89155(19) 0.0269(3) Uani 1 1 d .
C15 C 1.13108(19) 0.22454(11) 0.96987(19) 0.0286(3) Uani 1 1 d .
C14 C 0.5594(3) -0.00332(17) 1.0387(3) 0.0576(6) Uani 1 1 d .
H14A H 0.4977 0.0532 1.0608 0.086 Uiso 1 1 calc R
H14B H 0.5450 -0.0474 1.1252 0.086 Uiso 1 1 calc R
H14C H 0.5174 -0.0303 0.9390 0.086 Uiso 1 1 calc R
C16 C 1.4215(3) 0.23717(18) 0.9672(4) 0.0749(9) Uani 1 1 d .
H16A H 1.4047 0.2637 0.8611 0.112 Uiso 1 1 calc R
H16B H 1.5175 0.1957 0.9676 0.112 Uiso 1 1 calc R
H16C H 1.4416 0.2867 1.0442 0.112 Uiso 1 1 calc R
O4 O 1.05306(14) 0.37672(8) 0.28657(13) 0.0301(2) Uani 1 1 d .
O2 O 0.65549(14) 0.43754(8) 0.61928(13) 0.0296(2) Uani 1 1 d .
O3 O 0.71938(14) 0.34673(8) 0.24094(12) 0.0286(2) Uani 1 1 d .
H3 H 0.7854 0.3091 0.2008 0.043 Uiso 1 1 calc R
O6 O 0.89631(12) 0.24277(7) 0.55606(12) 0.0249(2) Uani 1 1 d .
H6 H 0.9201 0.2121 0.4754 0.037 Uiso 1 1 calc R
O1 O 0.72162(15) 0.33375(9) 0.80250(13) 0.0330(3) Uani 1 1 d .
O5 O 1.00678(14) 0.43547(8) 0.52825(13) 0.0300(2) Uani 1 1 d .
O7 O 0.63045(16) 0.16148(9) 0.40975(18) 0.0428(3) Uani 1 1 d .
C6 C 1.1809(2) 0.45601(13) 0.5571(2) 0.0354(4) Uani 1 1 d .
H6A H 1.2461 0.3993 0.5491 0.053 Uiso 1 1 calc R
H6B H 1.1967 0.4822 0.6635 0.053 Uiso 1 1 calc R
H6C H 1.2179 0.5005 0.4782 0.053 Uiso 1 1 calc R
C1 C 0.71264(18) 0.35523(11) 0.66625(18) 0.0250(3) Uani 1 1 d .
C2 C 0.75556(17) 0.29668(10) 0.52227(17) 0.0223(3) Uani 1 1 d .
O8 O 0.46609(14) 0.27148(8) 0.50591(17) 0.0389(3) Uani 1 1 d .
C5 C 0.96419(19) 0.39527(10) 0.39261(17) 0.0242(3) Uani 1 1 d .
C3 C 0.77856(18) 0.37168(10) 0.39144(17) 0.0232(3) Uani 1 1 d .
C4 C 0.6707(2) 0.45056(12) 0.45068(19) 0.0295(3) Uani 1 1 d .
H4A H 0.7235 0.5107 0.4288 0.035 Uiso 1 1 calc R
H4B H 0.5599 0.4492 0.3969 0.035 Uiso 1 1 calc R
C7 C 0.61013(19) 0.23383(11) 0.47186(19) 0.0278(3) Uani 1 1 d .
C8 C 0.3185(2) 0.21944(16) 0.4557(3) 0.0565(6) Uani 1 1 d .
H8A H 0.3502 0.1560 0.4308 0.085 Uiso 1 1 calc R
H8B H 0.2674 0.2483 0.3614 0.085 Uiso 1 1 calc R
H8C H 0.2388 0.2191 0.5414 0.085 Uiso 1 1 calc R

loop_
_atom_site_aniso_label
_atom_site_aniso_U_11
_atom_site_aniso_U_22
_atom_site_aniso_U_33
_atom_site_aniso_U_23
_atom_site_aniso_U_13
_atom_site_aniso_U_12
O14 0.0230(5) 0.0266(5) 0.0304(6) -0.0006(4) 0.0025(4) 0.0045(4)
O11 0.0321(6) 0.0328(6) 0.0216(5) 0.0032(4) 0.0056(4) 0.0033(5)
O13 0.0268(6) 0.0374(6) 0.0415(7) 0.0082(5) 0.0045(5) -0.0051(5)
O15 0.0387(7) 0.0284(6) 0.0510(8) 0.0075(5) 0.0064(5) -0.0033(5)
O10 0.0340(6) 0.0274(6) 0.0245(6) -0.0002(4) -0.0035(4) 0.0044(5)
O16 0.0218(6) 0.0325(7) 0.0790(10) 0.0059(6) 0.0053(6) -0.0021(5)
O9 0.0339(6) 0.0389(6) 0.0283(6) -0.0095(5) 0.0019(4) -0.0024(5)
C11 0.0234(7) 0.0230(7) 0.0219(7) -0.0009(5) 0.0012(5) 0.0008(5)
C10 0.0202(6) 0.0223(7) 0.0251(7) -0.0022(5) 0.0022(5) -0.0003(5)
C9 0.0199(6) 0.0277(7) 0.0262(7) -0.0022(6) -0.0008(5) -0.0040(5)
O12 0.0338(7) 0.0542(8) 0.0355(7) -0.0003(6) -0.0093(5) 0.0003(6)
C12 0.0279(8) 0.0262(7) 0.0247(7) -0.0017(6) 0.0002(6) 0.0045(6)
C13 0.0266(7) 0.0238(7) 0.0301(8) -0.0044(6) -0.0010(6) -0.0004(6)
C15 0.0258(7) 0.0262(7) 0.0339(8) -0.0047(6) 0.0038(6) -0.0034(6)
C14 0.0319(10) 0.0539(13) 0.0878(18) 0.0166(12) 0.0133(10) -0.0100(9)
C16 0.0251(9) 0.0536(14) 0.146(3) 0.0214(16) 0.0109(12) -0.0074(10)
O4 0.0323(6) 0.0325(6) 0.0257(6) 0.0000(4) 0.0061(4) 0.0004(5)
O2 0.0328(6) 0.0306(6) 0.0256(5) -0.0027(4) 0.0032(4) 0.0059(5)
O3 0.0318(6) 0.0331(6) 0.0208(5) -0.0023(4) -0.0039(4) 0.0053(5)
O6 0.0221(5) 0.0281(5) 0.0243(5) 0.0002(4) 0.0001(4) 0.0046(4)
O1 0.0324(6) 0.0430(7) 0.0238(5) 0.0021(5) 0.0043(4) 0.0036(5)
O5 0.0290(6) 0.0347(6) 0.0264(6) -0.0052(5) 0.0025(4) -0.0051(5)
O7 0.0351(7) 0.0318(7) 0.0612(9) -0.0122(6) -0.0036(6) -0.0027(5)
C6 0.0295(8) 0.0379(9) 0.0387(9) -0.0065(7) 0.0000(7) -0.0076(7)
C1 0.0197(6) 0.0304(7) 0.0250(7) -0.0014(6) 0.0027(5) -0.0009(6)
C2 0.0194(6) 0.0243(7) 0.0232(7) 0.0012(5) 0.0014(5) 0.0001(5)
O8 0.0217(6) 0.0309(6) 0.0638(9) -0.0040(6) -0.0032(5) -0.0014(5)
C5 0.0288(7) 0.0196(6) 0.0244(7) 0.0035(5) 0.0015(5) 0.0004(5)
C3 0.0257(7) 0.0232(7) 0.0207(7) -0.0001(5) 0.0006(5) 0.0021(5)
C4 0.0326(8) 0.0294(8) 0.0268(7) 0.0011(6) 0.0037(6) 0.0058(6)
C7 0.0247(7) 0.0266(8) 0.0318(8) 0.0033(6) -0.0027(6) -0.0025(6)
C8 0.0247(8) 0.0444(11) 0.0998(18) -0.0049(11) -0.0092(10) -0.0056(8)

loop_
_atom_type_symbol
_atom_type_description
_atom_type_scat_dispersion_real
_atom_type_scat_dispersion_imag
_atom_type_scat_source
C C 0.0033 0.0016 'International Tables Vol C Tables 4.2.6.8 and 6.1.1.4'
H H 0.0000 0.0000 'International Tables Vol C Tables 4.2.6.8 and 6.1.1.4'
O O 0.0106 0.0060 'International Tables Vol C Tables 4.2.6.8 and 6.1.1.4'

loop_
_geom_angle_atom_site_label_1
_geom_angle_atom_site_label_2
_geom_angle_atom_site_label_3
_geom_angle
C10 O14 H14 109.5
C11 O11 H11 109.5
C13 O13 C14 117.18(15)
C9 O10 C12 111.70(12)
C15 O16 C16 115.67(16)
O11 C11 C12 109.41(12)
O11 C11 C13 110.90(12)
C12 C11 C13 113.14(12)
O11 C11 C10 114.03(12)
C12 C11 C10 102.38(11)
C13 C11 C10 106.77(11)
O14 C10 C9 109.82(12)
O14 C10 C15 109.77(12)
C9 C10 C15 110.46(12)
O14 C10 C11 114.86(12)
C9 C10 C11 102.03(11)
C15 C10 C11 109.66(12)
O9 C9 O10 122.49(14)
O9 C9 C10 126.81(14)
O10 C9 C10 110.69(12)
O10 C12 C11 106.19(12)
O10 C12 H12A 110.5
C11 C12 H12A 110.5
O10 C12 H12B 110.5
C11 C12 H12B 110.5
H12A C12 H12B 108.7
O12 C13 O13 126.24(15)
O12 C13 C11 123.45(15)
O13 C13 C11 110.26(13)
O15 C15 O16 126.56(15)
O15 C15 C10 122.14(14)
O16 C15 C10 111.30(13)
O13 C14 H14A 109.5
O13 C14 H14B 109.5
H14A C14 H14B 109.5
O13 C14 H14C 109.5
H14A C14 H14C 109.5
H14B C14 H14C 109.5
O16 C16 H16A 109.5
O16 C16 H16B 109.5
H16A C16 H16B 109.5
O16 C16 H16C 109.5
H16A C16 H16C 109.5
H16B C16 H16C 109.5
C1 O2 C4 111.79(12)
C3 O3 H3 109.5
C2 O6 H6 109.5
C5 O5 C6 117.57(13)
O5 C6 H6A 109.5
O5 C6 H6B 109.5
H6A C6 H6B 109.5
O5 C6 H6C 109.5
H6A C6 H6C 109.5
H6B C6 H6C 109.5
O1 C1 O2 122.08(14)
O1 C1 C2 127.74(14)
O2 C1 C2 110.15(12)
O6 C2 C1 110.38(11)
O6 C2 C7 109.34(12)
C1 C2 C7 111.25(12)
O6 C2 C3 114.91(11)
C1 C2 C3 102.00(12)
C7 C2 C3 108.80(11)
C7 O8 C8 115.80(15)
O4 C5 O5 127.12(15)
O4 C5 C3 123.39(14)
O5 C5 C3 109.46(12)
O3 C3 C4 108.08(12)
O3 C3 C5 111.86(12)
C4 C3 C5 113.14(13)
O3 C3 C2 114.75(12)
C4 C3 C2 102.15(12)
C5 C3 C2 106.60(11)
O2 C4 C3 106.80(12)
O2 C4 H4A 110.4
C3 C4 H4A 110.4
O2 C4 H4B 110.4
C3 C4 H4B 110.4
H4A C4 H4B 108.6
O7 C7 O8 126.50(15)
O7 C7 C2 122.32(15)
O8 C7 C2 111.19(13)
O8 C8 H8A 109.5
O8 C8 H8B 109.5
H8A C8 H8B 109.5
O8 C8 H8C 109.5
H8A C8 H8C 109.5
H8B C8 H8C 109.5

loop_
_geom_bond_atom_site_label_1
_geom_bond_atom_site_label_2
_geom_bond_distance
O14 C10 1.3936(18)
O14 H14 0.8400
O11 C11 1.3969(18)
O11 H11 0.8400
O13 C13 1.320(2)
O13 C14 1.451(2)
O15 C15 1.190(2)
O10 C9 1.3259(19)
O10 C12 1.4517(18)
O16 C15 1.316(2)
O16 C16 1.454(3)
O9 C9 1.1899(19)
C11 C12 1.527(2)
C11 C13 1.532(2)
C11 C10 1.560(2)
C10 C9 1.523(2)
C10 C15 1.540(2)
O12 C13 1.1912(19)
C12 H12A 0.9900
C12 H12B 0.9900
C14 H14A 0.9800
C14 H14B 0.9800
C14 H14C 0.9800
C16 H16A 0.9800
C16 H16B 0.9800
C16 H16C 0.9800
O4 C5 1.1924(18)
O2 C1 1.3364(19)
O2 C4 1.4442(19)
O3 C3 1.3919(17)
O3 H3 0.8400
O6 C2 1.3998(17)
O6 H6 0.8400
O1 C1 1.1917(19)
O5 C5 1.3216(19)
O5 C6 1.447(2)
O7 C7 1.187(2)
C6 H6A 0.9800
C6 H6B 0.9800
C6 H6C 0.9800
C1 C2 1.530(2)
C2 C7 1.535(2)
C2 C3 1.565(2)
O8 C7 1.321(2)
O8 C8 1.461(2)
C5 C3 1.533(2)
C3 C4 1.529(2)
C4 H4A 0.9900
C4 H4B 0.9900
C8 H8A 0.9800
C8 H8B 0.9800
C8 H8C 0.9800

loop_
_geom_hbond_atom_site_label_D
_geom_hbond_atom_site_label_H
_geom_hbond_atom_site_label_A
_geom_hbond_distance_DH
_geom_hbond_distance_HA
_geom_hbond_distance_DA
_geom_hbond_angle_DHA
_geom_hbond_site_symmetry_A
O14 H14 O1 0.84 1.93 2.7075(16) 153.7 .
O11 H11 O6 0.84 2.09 2.8766(16) 156.0 .
O3 H3 O14 0.84 2.02 2.7860(15) 150.6 1_554
O6 H6 O9 0.84 1.87 2.6997(16) 171.1 1_554

loop_
_geom_torsion_atom_site_label_1
_geom_torsion_atom_site_label_2
_geom_torsion_atom_site_label_3
_geom_torsion_atom_site_label_4
_geom_torsion
O11 C11 C10 O14 97.81(15)
C12 C11 C10 O14 -144.14(13)
C13 C11 C10 O14 -25.03(17)
O11 C11 C10 C9 -143.45(12)
C12 C11 C10 C9 -25.40(14)
C13 C11 C10 C9 93.71(13)
O11 C11 C10 C15 -26.34(17)
C12 C11 C10 C15 91.71(14)
C13 C11 C10 C15 -149.18(12)
C12 O10 C9 O9 175.21(14)
C12 O10 C9 C10 -5.49(17)
O14 C10 C9 O9 -38.4(2)
C15 C10 C9 O9 82.81(18)
C11 C10 C9 O9 -160.66(15)
O14 C10 C9 O10 142.34(12)
C15 C10 C9 O10 -96.45(14)
C11 C10 C9 O10 20.08(15)
C9 O10 C12 C11 -12.10(17)
O11 C11 C12 O10 144.74(12)
C13 C11 C12 O10 -91.08(14)
C10 C11 C12 O10 23.45(15)
C14 O13 C13 O12 -1.5(3)
C14 O13 C13 C11 175.88(16)
O11 C11 C13 O12 -18.3(2)
C12 C11 C13 O12 -141.66(16)
C10 C11 C13 O12 106.48(18)
O11 C11 C13 O13 164.23(13)
C12 C11 C13 O13 40.86(17)
C10 C11 C13 O13 -70.99(15)
C16 O16 C15 O15 -0.1(3)
C16 O16 C15 C10 179.1(2)
O14 C10 C15 O15 -22.4(2)
C9 C10 C15 O15 -143.64(16)
C11 C10 C15 O15 104.67(18)
O14 C10 C15 O16 158.32(13)
C9 C10 C15 O16 37.08(18)
C11 C10 C15 O16 -74.61(17)
C4 O2 C1 O1 174.71(14)
C4 O2 C1 C2 -7.14(17)
O1 C1 C2 O6 -38.2(2)
O2 C1 C2 O6 143.80(12)
O1 C1 C2 C7 83.38(18)
O2 C1 C2 C7 -94.63(14)
O1 C1 C2 C3 -160.75(15)
O2 C1 C2 C3 21.23(14)
C6 O5 C5 O4 -3.1(2)
C6 O5 C5 C3 174.94(13)
O4 C5 C3 O3 -14.1(2)
O5 C5 C3 O3 167.73(12)
O4 C5 C3 C4 -136.44(15)
O5 C5 C3 C4 45.39(17)
O4 C5 C3 C2 112.09(16)
O5 C5 C3 C2 -66.09(15)
O6 C2 C3 O3 98.27(15)
C1 C2 C3 O3 -142.31(13)
C7 C2 C3 O3 -24.67(17)
O6 C2 C3 C4 -145.07(13)
C1 C2 C3 C4 -25.65(14)
C7 C2 C3 C4 91.99(14)
O6 C2 C3 C5 -26.15(16)
C1 C2 C3 C5 93.27(13)
C7 C2 C3 C5 -149.09(12)
C1 O2 C4 C3 -10.72(17)
O3 C3 C4 O2 144.30(13)
C5 C3 C4 O2 -91.27(15)
C2 C3 C4 O2 22.92(15)
C8 O8 C7 O7 -2.5(3)
C8 O8 C7 C2 177.07(16)
O6 C2 C7 O7 -28.3(2)
C1 C2 C7 O7 -150.44(16)
C3 C2 C7 O7 97.96(18)
O6 C2 C7 O8 152.14(13)
C1 C2 C7 O8 29.97(17)
C3 C2 C7 O8 -81.63(16)

loop_
_cod_related_entry_id
_cod_related_entry_database
_cod_related_entry_code
1 ChemSpider 30651769
